data_4107888
loop_
_publ_author_name
'Ying-Qing Jiang'
'Yong-Ling Shi'
'Min Shi'

_publ_section_title
;
 Chiral Phosphine-Catalyzed Enantioselective Construction of
 \g-Butenolides Through Substitution of Morita-Baylis-Hillman Acetates
 with 2-Trimethylsilyloxy Furan
;
_journal_name_full 'Journal of the American Chemical Society'
_journal_page_first 7202
_journal_page_last 7203
_journal_paper_doi 10.1021/ja802422d
_journal_volume 130
_journal_year 2008
_chemical_absolute_configuration ad
_chemical_formula_sum 'C15 H13 Br O3'
_chemical_formula_weight 321.16
_chemical_name_systematic
; 
 ? 
;
_space_group_IT_number 76
_symmetry_cell_setting tetragonal
_symmetry_space_group_name_Hall 'P 4w'
_symmetry_space_group_name_H-M 'P 41'
_atom_sites_solution_hydrogens geom
_atom_sites_solution_primary direct
_atom_sites_solution_secondary difmap
_audit_creation_method SHELXL-97
_cell_angle_alpha 90.00
_cell_angle_beta 90.00
_cell_angle_gamma 90.00
_cell_formula_units_Z 4
_cell_length_a 9.2942(8)
_cell_length_b 9.2942(8)
_cell_length_c 16.1873(19)
_cell_measurement_reflns_used 2660
_cell_measurement_temperature 293(2)
_cell_measurement_theta_max 47.012
_cell_measurement_theta_min 5.055
_cell_volume 1398.3(2)
_computing_cell_refinement 'Bruker SMART'
_computing_data_collection 'Bruker SMART'
_computing_data_reduction 'Bruker SHELXTL'
_computing_molecular_graphics 'Bruker SHELXTL'
_computing_publication_material 'Bruker SHELXTL'
_computing_structure_refinement 'SHELXL-97 (Sheldrick, 1997)'
_computing_structure_solution 'SHELXS-97 (Sheldrick, 1990)'
_diffrn_ambient_temperature 293(2)
_diffrn_measured_fraction_theta_full 0.992
_diffrn_measured_fraction_theta_max 0.992
_diffrn_measurement_device_type 'CCD area detector'
_diffrn_measurement_method 'phi and omega scans'
_diffrn_radiation_monochromator graphite
_diffrn_radiation_source 'fine-focus sealed tube'
_diffrn_radiation_type MoK\a
_diffrn_radiation_wavelength 0.71073
_diffrn_reflns_av_R_equivalents 0.0925
_diffrn_reflns_av_sigmaI/netI 0.0729
_diffrn_reflns_limit_h_max 11
_diffrn_reflns_limit_h_min -11
_diffrn_reflns_limit_k_max 11
_diffrn_reflns_limit_k_min -8
_diffrn_reflns_limit_l_max 20
_diffrn_reflns_limit_l_min -20
_diffrn_reflns_number 8271
_diffrn_reflns_theta_full 26.99
_diffrn_reflns_theta_max 26.99
_diffrn_reflns_theta_min 2.19
_exptl_absorpt_coefficient_mu 2.940
_exptl_absorpt_correction_T_max 1.00000
_exptl_absorpt_correction_T_min 0.76883
_exptl_absorpt_correction_type empirical
_exptl_absorpt_process_details sadabs
_exptl_crystal_colour colorless
_exptl_crystal_density_diffrn 1.526
_exptl_crystal_description empirical
_exptl_crystal_F_000 648
_exptl_crystal_size_max 0.409
_exptl_crystal_size_mid 0.116
_exptl_crystal_size_min 0.096
_refine_diff_density_max 0.756
_refine_diff_density_min -0.460
_refine_diff_density_rms 0.096
_refine_ls_abs_structure_details 'Flack H D (1983), Acta Cryst. A39, 876-881'
_refine_ls_abs_structure_Flack 0.03(2)
_refine_ls_extinction_method none
_refine_ls_goodness_of_fit_ref 1.070
_refine_ls_hydrogen_treatment constr
_refine_ls_matrix_type full
_refine_ls_number_parameters 173
_refine_ls_number_reflns 2981
_refine_ls_number_restraints 1
_refine_ls_restrained_S_all 1.070
_refine_ls_R_factor_all 0.0752
_refine_ls_R_factor_gt 0.0650
_refine_ls_shift/su_max 0.000
_refine_ls_shift/su_mean 0.000
_refine_ls_structure_factor_coef Fsqd
_refine_ls_weighting_details 'calc w=1/[\s^2^(Fo^2^)+(0.0922P)^2^+0.0000P] where P=(Fo^2^+2Fc^2^)/3'
_refine_ls_weighting_scheme calc
_refine_ls_wR_factor_gt 0.1574
_refine_ls_wR_factor_ref 0.1632
_reflns_number_gt 2511
_reflns_number_total 2981
_reflns_threshold_expression >2sigma(I)
_cod_data_source_file ja802422d-file001.cif
_cod_data_source_block cd2842
_cod_database_code 4107888

loop_
_symmetry_equiv_pos_as_xyz
'x, y, z'
'-x, -y, z+1/2'
'-y, x, z+1/4'
'y, -x, z+3/4'

loop_
_atom_site_label
_atom_site_type_symbol
_atom_site_fract_x
_atom_site_fract_y
_atom_site_fract_z
_atom_site_U_iso_or_equiv
_atom_site_adp_type
_atom_site_occupancy
_atom_site_symmetry_multiplicity
_atom_site_calc_flag
_atom_site_refinement_flags
Br Br 0.21146(6) 0.28921(9) 0.99727(5) 0.0602(3) Uani 1 1 d .
O1 O -0.2597(9) 0.1722(11) 0.4390(5) 0.105(2) Uani 1 1 d .
O2 O -0.1071(6) 0.2983(6) 0.5179(3) 0.0585(12) Uani 1 1 d .
O3 O 0.3722(6) 0.2232(6) 0.5987(4) 0.0716(15) Uani 1 1 d .
C1 C -0.2137(9) 0.1995(10) 0.5061(6) 0.072(2) Uani 1 1 d .
C2 C -0.2505(10) 0.1397(12) 0.5864(5) 0.077(2) Uani 1 1 d .
H2 H -0.3189 0.0687 0.5961 0.092 Uiso 1 1 calc R
C3 C -0.1715(8) 0.2025(11) 0.6428(5) 0.066(2) Uani 1 1 d .
H3 H -0.1759 0.1824 0.6990 0.079 Uiso 1 1 calc R
C4 C -0.0741(7) 0.3101(8) 0.6046(4) 0.0503(15) Uani 1 1 d .
H4 H -0.0997 0.4065 0.6242 0.060 Uiso 1 1 calc R
C5 C 0.0848(7) 0.2828(6) 0.6209(4) 0.0416(13) Uani 1 1 d .
H5 H 0.1064 0.1851 0.6017 0.050 Uiso 1 1 calc R
C6 C 0.1849(7) 0.3854(7) 0.5750(4) 0.0460(14) Uani 1 1 d .
C7 C 0.1413(10) 0.5028(8) 0.5376(5) 0.066(2) Uani 1 1 d .
H7A H 0.2065 0.5587 0.5081 0.079 Uiso 1 1 calc R
H7B H 0.0452 0.5301 0.5406 0.079 Uiso 1 1 calc R
C8 C 0.3375(8) 0.3392(8) 0.5713(4) 0.0564(17) Uani 1 1 d .
C9 C 0.4469(11) 0.4374(13) 0.5343(8) 0.110(4) Uani 1 1 d .
H9A H 0.5416 0.4008 0.5453 0.125 Uiso 1 1 calc R
H9B H 0.4374 0.5316 0.5580 0.125 Uiso 1 1 calc R
H9C H 0.4322 0.4431 0.4757 0.125 Uiso 1 1 calc R
C10 C 0.1134(7) 0.2865(6) 0.7137(4) 0.0414(13) Uani 1 1 d .
C11 C 0.1278(8) 0.4149(6) 0.7570(4) 0.0507(14) Uani 1 1 d .
H11 H 0.1194 0.5014 0.7286 0.061 Uiso 1 1 calc R
C12 C 0.1543(7) 0.4178(7) 0.8411(4) 0.0493(15) Uani 1 1 d .
H12 H 0.1618 0.5047 0.8691 0.059 Uiso 1 1 calc R
C13 C 0.1693(6) 0.2885(7) 0.8825(4) 0.0441(14) Uani 1 1 d .
C14 C 0.1531(7) 0.1593(8) 0.8421(4) 0.0507(15) Uani 1 1 d .
H14 H 0.1607 0.0730 0.8708 0.061 Uiso 1 1 calc R
C15 C 0.1256(7) 0.1593(6) 0.7584(4) 0.0461(14) Uani 1 1 d .
H15 H 0.1149 0.0719 0.7310 0.055 Uiso 1 1 calc R

loop_
_atom_site_aniso_label
_atom_site_aniso_U_11
_atom_site_aniso_U_22
_atom_site_aniso_U_33
_atom_site_aniso_U_23
_atom_site_aniso_U_13
_atom_site_aniso_U_12
Br 0.0466(3) 0.0912(6) 0.0428(3) -0.0063(4) -0.0048(3) 0.0135(3)
O1 0.107(5) 0.153(7) 0.054(4) -0.025(4) -0.017(4) -0.008(5)
O2 0.067(3) 0.067(3) 0.042(3) 0.001(2) -0.002(2) 0.005(2)
O3 0.056(3) 0.063(3) 0.095(4) 0.015(3) 0.004(3) 0.015(2)
C1 0.072(5) 0.092(6) 0.052(5) -0.021(4) -0.011(4) 0.005(4)
C2 0.077(5) 0.100(7) 0.053(5) -0.002(4) -0.001(4) -0.018(5)
C3 0.050(4) 0.109(7) 0.039(4) -0.004(4) 0.004(3) -0.008(4)
C4 0.053(4) 0.058(4) 0.040(3) -0.009(3) 0.003(3) 0.007(3)
C5 0.049(3) 0.036(3) 0.040(3) -0.004(2) 0.004(3) 0.010(2)
C6 0.056(4) 0.039(3) 0.044(3) -0.004(2) 0.006(3) 0.002(3)
C7 0.077(5) 0.046(4) 0.075(5) 0.013(3) 0.010(4) 0.005(4)
C8 0.060(4) 0.053(4) 0.056(4) -0.004(3) -0.001(3) -0.002(3)
C9 0.064(5) 0.096(7) 0.170(13) 0.044(8) 0.016(6) -0.003(5)
C10 0.040(3) 0.041(3) 0.044(3) 0.001(2) 0.005(2) 0.003(2)
C11 0.062(4) 0.038(3) 0.052(4) 0.000(3) 0.003(3) -0.002(2)
C12 0.049(3) 0.043(3) 0.055(4) -0.009(3) 0.004(3) 0.003(3)
C13 0.035(3) 0.064(4) 0.033(3) -0.005(3) 0.005(2) 0.007(3)
C14 0.050(4) 0.051(4) 0.051(4) 0.009(3) 0.007(3) 0.007(3)
C15 0.057(4) 0.037(3) 0.044(4) -0.004(3) 0.004(3) 0.005(2)

loop_
_atom_type_symbol
_atom_type_description
_atom_type_scat_dispersion_real
_atom_type_scat_dispersion_imag
_atom_type_scat_source
C C 0.0033 0.0016 'International Tables Vol C Tables 4.2.6.8 and 6.1.1.4'
H H 0.0000 0.0000 'International Tables Vol C Tables 4.2.6.8 and 6.1.1.4'
O O 0.0106 0.0060 'International Tables Vol C Tables 4.2.6.8 and 6.1.1.4'
Br Br -0.2901 2.4595 'International Tables Vol C Tables 4.2.6.8 and 6.1.1.4'

loop_
_geom_angle_atom_site_label_1
_geom_angle_atom_site_label_2
_geom_angle_atom_site_label_3
_geom_angle
C1 O2 C4 110.1(6)
O1 C1 O2 122.1(10)
O1 C1 C2 130.4(9)
O2 C1 C2 107.6(7)
C3 C2 C1 108.7(8)
C3 C2 H2 125.6
C1 C2 H2 125.6
C2 C3 C4 110.7(8)
C2 C3 H3 124.7
C4 C3 H3 124.7
O2 C4 C3 102.9(6)
O2 C4 C5 111.3(5)
C3 C4 C5 114.1(6)
O2 C4 H4 109.5
C3 C4 H4 109.5
C5 C4 H4 109.5
C4 C5 C6 113.8(5)
C4 C5 C10 109.6(5)
C6 C5 C10 111.0(5)
C4 C5 H5 107.4
C6 C5 H5 107.4
C10 C5 H5 107.4
C7 C6 C8 121.2(7)
C7 C6 C5 123.8(7)
C8 C6 C5 115.0(5)
C6 C7 H7A 120.0
C6 C7 H7B 120.0
H7A C7 H7B 120.0
O3 C8 C6 119.9(7)
O3 C8 C9 120.7(8)
C6 C8 C9 119.4(7)
C8 C9 H9A 109.5
C8 C9 H9B 109.5
H9A C9 H9B 109.5
C8 C9 H9C 109.5
H9A C9 H9C 109.5
H9B C9 H9C 109.5
C11 C10 C15 117.4(6)
C11 C10 C5 122.2(5)
C15 C10 C5 120.4(5)
C12 C11 C10 122.0(6)
C12 C11 H11 119.0
C10 C11 H11 119.0
C13 C12 C11 118.6(6)
C13 C12 H12 120.7
C11 C12 H12 120.7
C14 C13 C12 121.1(6)
C14 C13 Br 119.4(5)
C12 C13 Br 119.5(5)
C13 C14 C15 119.2(6)
C13 C14 H14 120.4
C15 C14 H14 120.4
C14 C15 C10 121.7(6)
C14 C15 H15 119.2
C10 C15 H15 119.2

loop_
_geom_bond_atom_site_label_1
_geom_bond_atom_site_label_2
_geom_bond_distance
Br C13 1.899(6)
O1 C1 1.194(12)
O2 C1 1.365(10)
O2 C4 1.442(8)
O3 C8 1.210(9)
C1 C2 1.455(14)
C2 C3 1.308(12)
C2 H2 0.9300
C3 C4 1.484(10)
C3 H3 0.9300
C4 C5 1.521(9)
C4 H4 0.9800
C5 C6 1.526(9)
C5 C10 1.526(8)
C5 H5 0.9800
C6 C7 1.313(10)
C6 C8 1.482(10)
C7 H7A 0.9300
C7 H7B 0.9300
C8 C9 1.493(12)
C9 H9A 0.9600
C9 H9B 0.9600
C9 H9C 0.9600
C10 C11 1.390(8)
C10 C15 1.391(8)
C11 C12 1.383(10)
C11 H11 0.9300
C12 C13 1.383(9)
C12 H12 0.9300
C13 C14 1.376(10)
C14 C15 1.379(9)
C14 H14 0.9300
C15 H15 0.9300

loop_
_geom_torsion_atom_site_label_1
_geom_torsion_atom_site_label_2
_geom_torsion_atom_site_label_3
_geom_torsion_atom_site_label_4
_geom_torsion
C4 O2 C1 O1 179.5(9)
C4 O2 C1 C2 -1.9(9)
O1 C1 C2 C3 179.7(11)
O2 C1 C2 C3 1.3(11)
C1 C2 C3 C4 -0.2(11)
C1 O2 C4 C3 1.7(8)
C1 O2 C4 C5 124.2(6)
C2 C3 C4 O2 -0.9(10)
C2 C3 C4 C5 -121.5(8)
O2 C4 C5 C6 58.7(7)
C3 C4 C5 C6 174.6(5)
O2 C4 C5 C10 -176.3(5)
C3 C4 C5 C10 -60.4(7)
C4 C5 C6 C7 12.3(9)
C10 C5 C6 C7 -111.9(8)
C4 C5 C6 C8 -164.5(5)
C10 C5 C6 C8 71.3(6)
C7 C6 C8 O3 -172.1(8)
C5 C6 C8 O3 4.8(9)
C7 C6 C8 C9 8.3(11)
C5 C6 C8 C9 -174.8(8)
C4 C5 C10 C11 -79.8(8)
C6 C5 C10 C11 46.8(8)
C4 C5 C10 C15 100.0(7)
C6 C5 C10 C15 -133.4(6)
C15 C10 C11 C12 0.5(10)
C5 C10 C11 C12 -179.7(6)
C10 C11 C12 C13 1.2(10)
C11 C12 C13 C14 -2.4(10)
C11 C12 C13 Br 178.1(5)
C12 C13 C14 C15 1.9(10)
Br C13 C14 C15 -178.6(5)
C13 C14 C15 C10 -0.1(10)
C11 C10 C15 C14 -1.0(10)
C5 C10 C15 C14 179.2(6)
